data_1570844
loop_
_publ_author_name
'Vermersch, Fran&#xe7;ois'
'Wang, Victor T.'
'Abdellaoui, Mehdi'
'Jazzar, Rodolphe'
'Bertrand, Guy'

_publ_section_title
;
 Ambiphilicity of ring-expanded N-heterocyclic carbenes.
;
_journal_issue 10
_journal_name_full 'Chemical science'
_journal_page_first 3707
_journal_page_last 3710
_journal_paper_doi 10.1039/d3sc04543a
_journal_volume 15
_journal_year 2024
_chemical_formula_moiety 'C25 H41 N2 O'
_chemical_formula_sum 'C25 H41 N2 O'
_chemical_formula_weight 385.60
_space_group_crystal_system triclinic
_space_group_IT_number 2
_space_group_name_Hall '-P 1'
_space_group_name_H-M_alt 'P -1'
_atom_sites_solution_hydrogens geom
_atom_sites_solution_primary iterative
_audit_block_doi 10.5517/ccdc.csd.cc2ckb8k
_audit_creation_date 2022-07-19
_audit_creation_method
;
Olex2 1.3
(compiled 2020.11.12 svn.r5f609507 for OlexSys, GUI svn.r6408)
;
_audit_update_record
;
2022-11-22 deposited with the CCDC.	2024-01-19 downloaded from the CCDC.
;
_cell_angle_alpha 75.524(2)
_cell_angle_beta 76.840(2)
_cell_angle_gamma 89.604(2)
_cell_formula_units_Z 4
_cell_length_a 9.3426(7)
_cell_length_b 13.6019(9)
_cell_length_c 19.5752(13)
_cell_measurement_reflns_used 5717
_cell_measurement_temperature 273.15
_cell_measurement_theta_max 21.72
_cell_measurement_theta_min 2.21
_cell_volume 2342.0(3)
_computing_cell_refinement 'SAINT V8.40B (?, 2016)'
_computing_data_reduction 'SAINT V8.40B (?, 2016)'
_computing_molecular_graphics 'Olex2 1.3 (Dolomanov et al., 2009)'
_computing_publication_material 'Olex2 1.3 (Dolomanov et al., 2009)'
_computing_structure_refinement 'SHELXL 2018/3 (Sheldrick, 2015)'
_computing_structure_solution 'olex2.solve 1.3 (Bourhis et al., 2015)'
_diffrn_ambient_temperature 273.15
_diffrn_detector 'Bruker APEX2 area detector'
_diffrn_detector_area_resol_mean 7.9
_diffrn_detector_type 'CCD area detector'
_diffrn_measured_fraction_theta_full 1.000
_diffrn_measured_fraction_theta_max 0.995
_diffrn_measurement_device 'three-circle diffractometer'
_diffrn_measurement_device_type 'Bruker SMART APEX2 area detector'
_diffrn_measurement_method '\w and \f scans'
_diffrn_radiation_monochromator 'mirror optics'
_diffrn_radiation_probe x-ray
_diffrn_radiation_type MoK\a
_diffrn_radiation_wavelength 0.71073
_diffrn_reflns_av_R_equivalents 0.0534
_diffrn_reflns_av_unetI/netI 0.0907
_diffrn_reflns_Laue_measured_fraction_full 1.000
_diffrn_reflns_Laue_measured_fraction_max 0.995
_diffrn_reflns_limit_h_max 11
_diffrn_reflns_limit_h_min -11
_diffrn_reflns_limit_k_max 16
_diffrn_reflns_limit_k_min -16
_diffrn_reflns_limit_l_max 23
_diffrn_reflns_limit_l_min -23
_diffrn_reflns_number 16889
_diffrn_reflns_point_group_measured_fraction_full 1.000
_diffrn_reflns_point_group_measured_fraction_max 0.995
_diffrn_reflns_theta_full 25.242
_diffrn_reflns_theta_max 25.455
_diffrn_reflns_theta_min 2.119
_diffrn_source 'microfocus sealed X-ray tube'
_diffrn_source_current 50.0
_diffrn_source_power 2.5
_diffrn_source_type 'Incoatec I\ms'
_diffrn_source_voltage 50.0
_diffrn_standards_number 0
_exptl_absorpt_coefficient_mu 0.066
_exptl_absorpt_correction_T_max 0.743
_exptl_absorpt_correction_T_min 0.674
_exptl_absorpt_correction_type multi-scan
_exptl_absorpt_process_details
;
 TWINABS-2012/1 (Bruker,2012) was used for absorption correction.

Final HKLF 4 output contains 128767 reflections, Rint = 0.1724
 (20892 with I > 3sig(I), Rint = 0.0692)
;
_exptl_crystal_colour 'yellowish orange'
_exptl_crystal_colour_modifier yellowish
_exptl_crystal_colour_primary orange
_exptl_crystal_density_diffrn 1.094
_exptl_crystal_description block
_exptl_crystal_F_000 852
_exptl_crystal_size_max 0.22
_exptl_crystal_size_mid 0.15
_exptl_crystal_size_min 0.125
_refine_diff_density_max 0.234
_refine_diff_density_min -0.224
_refine_diff_density_rms 0.047
_refine_ls_extinction_method none
_refine_ls_goodness_of_fit_ref 0.979
_refine_ls_hydrogen_treatment constr
_refine_ls_matrix_type full
_refine_ls_number_parameters 525
_refine_ls_number_reflns 8638
_refine_ls_number_restraints 0
_refine_ls_restrained_S_all 0.979
_refine_ls_R_factor_all 0.1265
_refine_ls_R_factor_gt 0.0626
_refine_ls_shift/su_max 0.000
_refine_ls_shift/su_mean 0.000
_refine_ls_structure_factor_coef Fsqd
_refine_ls_weighting_details 'w=1/[\s^2^(Fo^2^)+(0.0740P)^2^] where P=(Fo^2^+2Fc^2^)/3'
_refine_ls_weighting_scheme calc
_refine_ls_wR_factor_gt 0.1315
_refine_ls_wR_factor_ref 0.1566
_reflns_Friedel_coverage 0.000
_reflns_number_gt 4908
_reflns_number_total 8638
_reflns_threshold_expression 'I > 2\s(I)'
_cod_data_source_file d3sc04543a2.cif
_cod_data_source_block full_a
_cod_depositor_comments 'Adding full bibliography for 1570844--1570850.cif.'
_cod_database_code 1570844
_shelx_shelxl_version_number 2018/3
_shelx_space_group_comment
;
The symmetry employed for this shelxl refinement is uniquely defined
by the following loop, which should always be used as a source of
symmetry information in preference to the above space-group names.
They are only intended as comments.
;
_shelx_estimated_absorpt_t_max 0.992
_shelx_estimated_absorpt_t_min 0.986
_olex2_refinement_description
;
1. Fixed Uiso
 At 1.2 times of:
  All C(H) groups, All C(H,H) groups
 At 1.5 times of:
  All C(H,H,H) groups
2.a Ternary CH refined with riding coordinates:
 C20(H20), C23(H23), C20'(H20'), C23'(H23')
2.b Secondary CH2 refined with riding coordinates:
 C4(H4A,H4B), C14(H14A,H14B), C16(H16A,H16B), C4'(H4'A,H4'B), C14'(H14C,H14D),
 C16'(H16C,H16D)
2.c Aromatic/amide H refined with riding coordinates:
 C8(H8), C9(H9), C10(H10), C8'(H8'), C9'(H9'), C10'(H10')
2.d Idealised Me refined as rotating group:
 C12(H12A,H12B,H12C), C13(H13A,H13B,H13C), C15(H15A,H15B,H15C), C17(H17A,H17B,
 H17C), C18(H18A,H18B,H18C), C19(H19A,H19B,H19C), C21(H21A,H21B,H21C), C22(H22A,
 H22B,H22C), C24(H24A,H24B,H24C), C25(H25A,H25B,H25C), C12'(H12D,H12E,H12F),
 C13'(H13D,H13E,H13F), C15'(H15D,H15E,H15F), C17'(H17D,H17E,H17F), C18'(H18D,
 H18E,H18F), C19'(H19D,H19E,H19F), C21'(H21D,H21E,H21F), C22'(H22D,H22E,H22F),
 C24'(H24D,H24E,H24F), C25'(H25D,H25E,H25F)
;
_olex2_submission_special_instructions 'No special instructions were received'

loop_
_space_group_symop_operation_xyz
'x, y, z'
'-x, -y, -z'

loop_
_atom_site_label
_atom_site_type_symbol
_atom_site_fract_x
_atom_site_fract_y
_atom_site_fract_z
_atom_site_U_iso_or_equiv
_atom_site_adp_type
_atom_site_occupancy
_atom_site_site_symmetry_order
_atom_site_calc_flag
_atom_site_refinement_flags_posn
_atom_site_refinement_flags_adp
_atom_site_refinement_flags_occupancy
_atom_site_disorder_assembly
_atom_site_disorder_group
O1 O 0.90181(18) 0.44417(13) 0.85183(9) 0.0387(4) Uani 1 1 d . . . . .
N1 N 0.8304(2) 0.22851(14) 0.87713(10) 0.0290(5) Uani 1 1 d . . . . .
N2 N 0.7161(2) 0.44847(15) 0.95361(10) 0.0313(5) Uani 1 1 d . . . . .
C1 C 0.7671(3) 0.28890(17) 0.92182(12) 0.0269(5) Uani 1 1 d . . . . .
C2 C 0.8018(3) 0.39256(18) 0.90672(12) 0.0295(6) Uani 1 1 d . . . . .
C3 C 0.6579(3) 0.22540(18) 0.98802(12) 0.0312(6) Uani 1 1 d . . . . .
C4 C 0.6778(3) 0.11597(18) 0.97911(13) 0.0386(7) Uani 1 1 d . . . . .
H4A H 0.726052 0.076235 1.016482 0.046 Uiso 1 1 calc R U . . .
H4B H 0.580428 0.082081 0.985519 0.046 Uiso 1 1 calc R U . . .
C5 C 0.7723(3) 0.12014(18) 0.90342(13) 0.0324(6) Uani 1 1 d . . . . .
C6 C 0.9303(3) 0.26384(17) 0.80685(12) 0.0279(6) Uani 1 1 d . . . . .
C7 C 0.8757(3) 0.30089(18) 0.74458(13) 0.0308(6) Uani 1 1 d . . . . .
C8 C 0.9764(3) 0.32387(19) 0.67748(13) 0.0373(6) Uani 1 1 d . . . . .
H8 H 0.941761 0.347368 0.634518 0.045 Uiso 1 1 calc R U . . .
C9 C 1.1248(3) 0.3133(2) 0.67204(14) 0.0405(7) Uani 1 1 d . . . . .
H9 H 1.190987 0.326820 0.625663 0.049 Uiso 1 1 calc R U . . .
C10 C 1.1775(3) 0.28297(19) 0.73404(14) 0.0371(6) Uani 1 1 d . . . . .
H10 H 1.280567 0.278468 0.729814 0.045 Uiso 1 1 calc R U . . .
C11 C 1.0825(3) 0.25881(18) 0.80282(13) 0.0315(6) Uani 1 1 d . . . . .
C12 C 0.6335(3) 0.52372(19) 0.91221(14) 0.0409(7) Uani 1 1 d . . . . .
H12A H 0.577523 0.489874 0.887087 0.061 Uiso 1 1 calc R U . . .
H12B H 0.702241 0.576012 0.876513 0.061 Uiso 1 1 calc R U . . .
H12C H 0.565507 0.555444 0.945414 0.061 Uiso 1 1 calc R U . . .
C13 C 0.8075(3) 0.4993(2) 0.98708(15) 0.0477(7) Uani 1 1 d . . . . .
H13A H 0.866344 0.449380 1.012434 0.071 Uiso 1 1 calc R U . . .
H13B H 0.744451 0.531278 1.021822 0.071 Uiso 1 1 calc R U . . .
H13C H 0.873133 0.551471 0.949480 0.071 Uiso 1 1 calc R U . . .
C14 C 0.5012(3) 0.25886(19) 0.98399(13) 0.0337(6) Uani 1 1 d . . . . .
H14A H 0.498377 0.332484 0.981283 0.040 Uiso 1 1 calc R U . . .
H14B H 0.481745 0.249340 0.938344 0.040 Uiso 1 1 calc R U . . .
C15 C 0.3773(3) 0.2035(2) 1.04668(15) 0.0484(8) Uani 1 1 d . . . . .
H15A H 0.388760 0.218208 1.091708 0.073 Uiso 1 1 calc R U . . .
H15B H 0.380920 0.130063 1.051512 0.073 Uiso 1 1 calc R U . . .
H15C H 0.282363 0.226413 1.037197 0.073 Uiso 1 1 calc R U . . .
C16 C 0.6918(3) 0.2326(2) 1.06002(13) 0.0399(7) Uani 1 1 d . . . . .
H16A H 0.667089 0.300744 1.067139 0.048 Uiso 1 1 calc R U . . .
H16B H 0.626576 0.181898 1.100114 0.048 Uiso 1 1 calc R U . . .
C17 C 0.8496(3) 0.2154(2) 1.06563(15) 0.0547(8) Uani 1 1 d . . . . .
H17A H 0.914730 0.269508 1.029657 0.082 Uiso 1 1 calc R U . . .
H17B H 0.877327 0.149428 1.056453 0.082 Uiso 1 1 calc R U . . .
H17C H 0.858656 0.216089 1.114398 0.082 Uiso 1 1 calc R U . . .
C18 C 0.8966(3) 0.04732(18) 0.90660(14) 0.0376(6) Uani 1 1 d . . . . .
H18A H 0.962420 0.058459 0.858291 0.056 Uiso 1 1 calc R U . . .
H18B H 0.855249 -0.022922 0.922728 0.056 Uiso 1 1 calc R U . . .
H18C H 0.952052 0.059565 0.940830 0.056 Uiso 1 1 calc R U . . .
C19 C 0.6803(3) 0.0949(2) 0.85397(15) 0.0399(7) Uani 1 1 d . . . . .
H19A H 0.741480 0.106058 0.804583 0.060 Uiso 1 1 calc R U . . .
H19B H 0.596797 0.138812 0.853599 0.060 Uiso 1 1 calc R U . . .
H19C H 0.643843 0.023556 0.872076 0.060 Uiso 1 1 calc R U . . .
C20 C 1.1453(3) 0.23848(18) 0.86965(14) 0.0332(6) Uani 1 1 d . . . . .
H20 H 1.062042 0.215194 0.913256 0.040 Uiso 1 1 calc R U . . .
C21 C 1.2577(3) 0.15567(19) 0.87130(15) 0.0396(7) Uani 1 1 d . . . . .
H21A H 1.344076 0.179100 0.831147 0.059 Uiso 1 1 calc R U . . .
H21B H 1.213018 0.093611 0.866344 0.059 Uiso 1 1 calc R U . . .
H21C H 1.287732 0.141401 0.917472 0.059 Uiso 1 1 calc R U . . .
C22 C 1.2156(3) 0.33713(19) 0.87461(16) 0.0443(7) Uani 1 1 d . . . . .
H22A H 1.250401 0.324567 0.919483 0.066 Uiso 1 1 calc R U . . .
H22B H 1.142524 0.389144 0.874695 0.066 Uiso 1 1 calc R U . . .
H22C H 1.298942 0.360783 0.832823 0.066 Uiso 1 1 calc R U . . .
C23 C 0.7169(3) 0.32610(19) 0.74721(13) 0.0335(6) Uani 1 1 d . . . . .
H23 H 0.659501 0.299115 0.798391 0.040 Uiso 1 1 calc R U . . .
C24 C 0.6468(3) 0.2787(2) 0.69896(15) 0.0478(7) Uani 1 1 d . . . . .
H24A H 0.544358 0.297789 0.703390 0.072 Uiso 1 1 calc R U . . .
H24B H 0.649476 0.204536 0.714135 0.072 Uiso 1 1 calc R U . . .
H24C H 0.701483 0.303425 0.648372 0.072 Uiso 1 1 calc R U . . .
C25 C 0.7043(3) 0.4418(2) 0.72689(15) 0.0447(7) Uani 1 1 d . . . . .
H25A H 0.754341 0.469841 0.675889 0.067 Uiso 1 1 calc R U . . .
H25B H 0.750332 0.471956 0.757675 0.067 Uiso 1 1 calc R U . . .
H25C H 0.600237 0.457460 0.734134 0.067 Uiso 1 1 calc R U . . .
O1' O 0.4218(2) 0.91307(13) 0.54985(9) 0.0423(5) Uani 1 1 d . . . . .
N1' N 0.2337(2) 0.76698(14) 0.66612(10) 0.0306(5) Uani 1 1 d . . . . .
N2' N 0.3783(2) 0.82401(15) 0.46629(10) 0.0335(5) Uani 1 1 d . . . . .
C1' C 0.2660(3) 0.76340(18) 0.59422(13) 0.0319(6) Uani 1 1 d . . . . .
C2' C 0.3550(3) 0.83429(18) 0.53864(13) 0.0312(6) Uani 1 1 d . . . . .
C3' C 0.1814(3) 0.67254(19) 0.58663(13) 0.0398(7) Uani 1 1 d . . . . .
C4' C 0.1010(4) 0.6198(2) 0.66586(14) 0.0536(8) Uani 1 1 d . . . . .
H4'A H -0.006492 0.615422 0.669847 0.064 Uiso 1 1 calc R U . . .
H4'B H 0.134234 0.549933 0.679753 0.064 Uiso 1 1 calc R U . . .
C5' C 0.1344(3) 0.68104(18) 0.71698(13) 0.0341(6) Uani 1 1 d . . . . .
C6' C 0.2872(3) 0.84638(17) 0.69232(12) 0.0276(6) Uani 1 1 d . . . . .
C7' C 0.4221(3) 0.83594(18) 0.71295(12) 0.0302(6) Uani 1 1 d . . . . .
C8' C 0.4673(3) 0.90992(18) 0.74276(12) 0.0321(6) Uani 1 1 d . . . . .
H8' H 0.557459 0.903859 0.757757 0.038 Uiso 1 1 calc R U . . .
C9' C 0.3829(3) 0.99199(19) 0.75086(13) 0.0342(6) Uani 1 1 d . . . . .
H9' H 0.413462 1.040475 0.772862 0.041 Uiso 1 1 calc R U . . .
C10' C 0.2547(3) 1.00339(19) 0.72702(13) 0.0348(6) Uani 1 1 d . . . . .
H10' H 0.199177 1.061205 0.731417 0.042 Uiso 1 1 calc R U . . .
C11' C 0.2043(3) 0.93202(18) 0.69656(12) 0.0310(6) Uani 1 1 d . . . . .
C12' C 0.5315(3) 0.8050(2) 0.43671(15) 0.0512(8) Uani 1 1 d . . . . .
H12D H 0.594975 0.864299 0.432423 0.077 Uiso 1 1 calc R U . . .
H12E H 0.540844 0.792567 0.388713 0.077 Uiso 1 1 calc R U . . .
H12F H 0.561220 0.745242 0.469205 0.077 Uiso 1 1 calc R U . . .
C13' C 0.3331(3) 0.9141(2) 0.41885(14) 0.0448(7) Uani 1 1 d . . . . .
H13D H 0.232608 0.928742 0.440567 0.067 Uiso 1 1 calc R U . . .
H13E H 0.336488 0.901512 0.371371 0.067 Uiso 1 1 calc R U . . .
H13F H 0.400123 0.972372 0.412859 0.067 Uiso 1 1 calc R U . . .
C14' C 0.2814(4) 0.5995(2) 0.55179(15) 0.0497(8) Uani 1 1 d . . . . .
H14C H 0.220140 0.539735 0.552912 0.060 Uiso 1 1 calc R U . . .
H14D H 0.323707 0.634158 0.500238 0.060 Uiso 1 1 calc R U . . .
C15' C 0.4061(4) 0.5622(2) 0.58734(17) 0.0675(10) Uani 1 1 d . . . . .
H15D H 0.462924 0.515595 0.562102 0.101 Uiso 1 1 calc R U . . .
H15E H 0.365943 0.526591 0.638274 0.101 Uiso 1 1 calc R U . . .
H15F H 0.470446 0.620332 0.584709 0.101 Uiso 1 1 calc R U . . .
C16' C 0.0676(3) 0.7124(2) 0.54151(15) 0.0462(7) Uani 1 1 d . . . . .
H16C H 0.005897 0.759722 0.564999 0.055 Uiso 1 1 calc R U . . .
H16D H 0.121728 0.752379 0.492986 0.055 Uiso 1 1 calc R U . . .
C17' C -0.0342(4) 0.6333(3) 0.53098(16) 0.0636(10) Uani 1 1 d . . . . .
H17D H 0.024665 0.585986 0.507235 0.095 Uiso 1 1 calc R U . . .
H17E H -0.099343 0.667293 0.500633 0.095 Uiso 1 1 calc R U . . .
H17F H -0.093526 0.595597 0.578300 0.095 Uiso 1 1 calc R U . . .
C18' C -0.0074(3) 0.7170(2) 0.75734(15) 0.0448(7) Uani 1 1 d . . . . .
H18D H -0.066800 0.658270 0.791249 0.067 Uiso 1 1 calc R U . . .
H18E H -0.063060 0.751925 0.722404 0.067 Uiso 1 1 calc R U . . .
H18F H 0.016707 0.763907 0.784292 0.067 Uiso 1 1 calc R U . . .
C19' C 0.2090(3) 0.6189(2) 0.77406(14) 0.0461(7) Uani 1 1 d . . . . .
H19D H 0.237040 0.662911 0.802123 0.069 Uiso 1 1 calc R U . . .
H19E H 0.297092 0.590299 0.750129 0.069 Uiso 1 1 calc R U . . .
H19F H 0.140688 0.563672 0.806641 0.069 Uiso 1 1 calc R U . . .
C20' C 0.0720(3) 0.9538(2) 0.66380(13) 0.0368(6) Uani 1 1 d . . . . .
H20' H 0.043759 0.890914 0.651184 0.044 Uiso 1 1 calc R U . . .
C21' C -0.0614(3) 0.9815(2) 0.71560(15) 0.0456(7) Uani 1 1 d . . . . .
H21D H -0.039835 1.046639 0.724988 0.068 Uiso 1 1 calc R U . . .
H21E H -0.083359 0.928469 0.761384 0.068 Uiso 1 1 calc R U . . .
H21F H -0.146494 0.987112 0.693690 0.068 Uiso 1 1 calc R U . . .
C22' C 0.1103(3) 1.0396(2) 0.59343(14) 0.0450(7) Uani 1 1 d . . . . .
H22D H 0.132074 1.103311 0.604792 0.067 Uiso 1 1 calc R U . . .
H22E H 0.026601 1.047763 0.570416 0.067 Uiso 1 1 calc R U . . .
H22F H 0.196553 1.022543 0.560239 0.067 Uiso 1 1 calc R U . . .
C23' C 0.5259(3) 0.75331(19) 0.69881(13) 0.0339(6) Uani 1 1 d . . . . .
H23' H 0.472074 0.703053 0.682907 0.041 Uiso 1 1 calc R U . . .
C24' C 0.5752(3) 0.6965(2) 0.76652(14) 0.0442(7) Uani 1 1 d . . . . .
H24D H 0.632672 0.743411 0.781871 0.066 Uiso 1 1 calc R U . . .
H24E H 0.635995 0.640848 0.755640 0.066 Uiso 1 1 calc R U . . .
H24F H 0.488508 0.668688 0.805541 0.066 Uiso 1 1 calc R U . . .
C25' C 0.6618(3) 0.7967(2) 0.63744(14) 0.0395(7) Uani 1 1 d . . . . .
H25D H 0.721706 0.740920 0.626089 0.059 Uiso 1 1 calc R U . . .
H25E H 0.720328 0.842887 0.652937 0.059 Uiso 1 1 calc R U . . .
H25F H 0.630046 0.834049 0.594181 0.059 Uiso 1 1 calc R U . . .

loop_
_atom_site_aniso_label
_atom_site_aniso_U_11
_atom_site_aniso_U_22
_atom_site_aniso_U_33
_atom_site_aniso_U_23
_atom_site_aniso_U_13
_atom_site_aniso_U_12
O1 0.0329(10) 0.0341(10) 0.0450(11) -0.0115(8) 0.0010(8) -0.0054(8)
N1 0.0286(12) 0.0266(11) 0.0308(11) -0.0066(9) -0.0057(9) -0.0002(9)
N2 0.0348(12) 0.0274(11) 0.0331(11) -0.0116(9) -0.0064(9) 0.0026(9)
C1 0.0252(14) 0.0272(14) 0.0301(13) -0.0082(10) -0.0091(10) 0.0028(11)
C2 0.0276(14) 0.0310(14) 0.0298(14) -0.0069(11) -0.0072(11) 0.0004(11)
C3 0.0344(15) 0.0261(14) 0.0308(14) -0.0036(10) -0.0068(11) -0.0001(11)
C4 0.0445(17) 0.0289(14) 0.0360(15) -0.0029(11) -0.0025(12) -0.0024(12)
C5 0.0315(15) 0.0242(13) 0.0388(14) -0.0042(11) -0.0073(11) -0.0005(11)
C6 0.0284(15) 0.0221(13) 0.0333(14) -0.0089(10) -0.0054(11) 0.0005(11)
C7 0.0315(15) 0.0266(14) 0.0352(14) -0.0094(11) -0.0079(12) 0.0021(11)
C8 0.0398(17) 0.0367(15) 0.0339(15) -0.0086(12) -0.0062(12) 0.0004(12)
C9 0.0388(18) 0.0420(16) 0.0353(15) -0.0100(12) 0.0024(13) 0.0024(13)
C10 0.0271(15) 0.0384(16) 0.0448(16) -0.0118(12) -0.0048(12) 0.0021(12)
C11 0.0311(15) 0.0266(14) 0.0375(15) -0.0108(11) -0.0068(12) 0.0014(11)
C12 0.0412(17) 0.0339(15) 0.0424(16) -0.0068(12) -0.0027(13) 0.0074(13)
C13 0.0517(19) 0.0470(18) 0.0503(17) -0.0240(14) -0.0111(14) -0.0040(15)
C14 0.0302(15) 0.0332(15) 0.0356(14) -0.0069(11) -0.0053(11) -0.0012(12)
C15 0.0408(17) 0.0452(18) 0.0503(18) -0.0048(14) -0.0009(14) -0.0026(14)
C16 0.0465(18) 0.0393(16) 0.0320(14) -0.0044(12) -0.0105(12) 0.0022(13)
C17 0.058(2) 0.068(2) 0.0451(17) -0.0155(15) -0.0264(15) 0.0189(17)
C18 0.0378(16) 0.0294(15) 0.0447(16) -0.0067(12) -0.0107(12) -0.0007(12)
C19 0.0409(17) 0.0312(15) 0.0509(17) -0.0106(12) -0.0172(13) 0.0001(12)
C20 0.0288(14) 0.0317(14) 0.0437(15) -0.0153(12) -0.0113(12) 0.0040(11)
C21 0.0354(16) 0.0349(15) 0.0539(17) -0.0170(13) -0.0153(13) 0.0070(12)
C22 0.0421(17) 0.0354(16) 0.0634(19) -0.0195(14) -0.0209(14) 0.0059(13)
C23 0.0309(15) 0.0365(15) 0.0329(14) -0.0061(11) -0.0100(11) -0.0010(12)
C24 0.0417(17) 0.061(2) 0.0432(16) -0.0110(14) -0.0167(13) -0.0037(15)
C25 0.0417(17) 0.0434(17) 0.0454(17) -0.0031(13) -0.0122(13) 0.0072(13)
O1' 0.0523(12) 0.0364(11) 0.0356(10) -0.0080(8) -0.0055(9) -0.0116(9)
N1' 0.0343(12) 0.0259(11) 0.0289(11) -0.0053(9) -0.0037(9) -0.0050(9)
N2' 0.0339(13) 0.0366(12) 0.0276(11) -0.0064(9) -0.0042(9) 0.0013(10)
C1' 0.0359(15) 0.0295(14) 0.0298(14) -0.0069(11) -0.0076(11) 0.0019(12)
C2' 0.0306(15) 0.0300(14) 0.0324(14) -0.0060(11) -0.0086(11) -0.0025(12)
C3' 0.0495(18) 0.0330(15) 0.0339(15) -0.0094(12) -0.0022(13) -0.0127(13)
C4' 0.074(2) 0.0424(17) 0.0392(16) -0.0093(13) -0.0030(15) -0.0239(16)
C5' 0.0408(16) 0.0265(14) 0.0304(14) -0.0033(11) -0.0031(12) -0.0081(12)
C6' 0.0297(14) 0.0255(13) 0.0252(13) -0.0044(10) -0.0035(11) -0.0018(11)
C7' 0.0340(15) 0.0250(13) 0.0290(13) -0.0037(10) -0.0058(11) -0.0001(11)
C8' 0.0291(14) 0.0362(15) 0.0282(13) -0.0046(11) -0.0051(11) 0.0002(12)
C9' 0.0364(16) 0.0335(15) 0.0321(14) -0.0111(11) -0.0035(12) -0.0008(12)
C10' 0.0342(16) 0.0313(15) 0.0375(15) -0.0102(11) -0.0042(12) 0.0032(12)
C11' 0.0331(15) 0.0296(14) 0.0287(13) -0.0075(11) -0.0040(11) 0.0008(12)
C12' 0.0425(18) 0.066(2) 0.0462(17) -0.0216(15) -0.0046(14) 0.0020(15)
C13' 0.061(2) 0.0391(16) 0.0351(15) -0.0073(12) -0.0151(14) -0.0031(14)
C14' 0.075(2) 0.0316(16) 0.0396(16) -0.0085(12) -0.0086(15) 0.0004(15)
C15' 0.105(3) 0.049(2) 0.056(2) -0.0239(16) -0.022(2) 0.032(2)
C16' 0.0428(17) 0.0523(18) 0.0429(16) -0.0186(14) -0.0010(13) -0.0147(14)
C17' 0.070(2) 0.074(2) 0.0438(18) -0.0177(16) -0.0033(16) -0.0350(19)
C18' 0.0370(17) 0.0450(17) 0.0438(16) -0.0012(13) -0.0029(13) -0.0063(13)
C19' 0.0443(17) 0.0360(16) 0.0461(17) 0.0054(13) -0.0042(13) -0.0044(13)
C20' 0.0348(16) 0.0357(15) 0.0412(15) -0.0100(12) -0.0113(12) 0.0039(12)
C21' 0.0360(17) 0.0490(18) 0.0540(18) -0.0157(14) -0.0124(13) 0.0077(14)
C22' 0.0400(17) 0.0447(17) 0.0494(17) -0.0053(13) -0.0163(13) 0.0052(14)
C23' 0.0338(15) 0.0316(14) 0.0354(14) -0.0083(11) -0.0063(12) 0.0032(12)
C24' 0.0456(18) 0.0392(16) 0.0463(17) -0.0066(13) -0.0129(14) 0.0107(14)
C25' 0.0356(16) 0.0404(16) 0.0410(15) -0.0100(12) -0.0062(12) 0.0065(13)

loop_
_atom_type_symbol
_atom_type_description
_atom_type_scat_dispersion_real
_atom_type_scat_dispersion_imag
_atom_type_scat_source
C C 0.0033 0.0016 'International Tables Vol C Tables 4.2.6.8 and 6.1.1.4'
H H 0.0000 0.0000 'International Tables Vol C Tables 4.2.6.8 and 6.1.1.4'
N N 0.0061 0.0033 'International Tables Vol C Tables 4.2.6.8 and 6.1.1.4'
O O 0.0106 0.0060 'International Tables Vol C Tables 4.2.6.8 and 6.1.1.4'

loop_
_citation_id
_citation_doi
_citation_year
1 10.1039/D2CC05404C 2022

loop_
_geom_angle_atom_site_label_1
_geom_angle_atom_site_label_2
_geom_angle_atom_site_label_3
_geom_angle
_geom_angle_site_symmetry_1
_geom_angle_site_symmetry_3
_geom_angle_publ_flag
C1 N1 C5 113.71(18) . . ?
C1 N1 C6 125.70(19) . . ?
C6 N1 C5 120.19(18) . . ?
C2 N2 C12 109.63(19) . . ?
C2 N2 C13 112.1(2) . . ?
C13 N2 C12 109.8(2) . . ?
N1 C1 C2 123.3(2) . . ?
N1 C1 C3 110.18(19) . . ?
C2 C1 C3 126.5(2) . . ?
O1 C2 N2 117.0(2) . . ?
O1 C2 C1 125.4(2) . . ?
C1 C2 N2 117.5(2) . . ?
C1 C3 C4 103.02(19) . . ?
C1 C3 C14 108.73(18) . . ?
C1 C3 C16 112.9(2) . . ?
C14 C3 C4 111.0(2) . . ?
C16 C3 C4 110.1(2) . . ?
C16 C3 C14 110.9(2) . . ?
C3 C4 H4A 109.8 . . ?
C3 C4 H4B 109.8 . . ?
H4A C4 H4B 108.3 . . ?
C5 C4 C3 109.25(19) . . ?
C5 C4 H4A 109.8 . . ?
C5 C4 H4B 109.8 . . ?
N1 C5 C4 102.49(19) . . ?
N1 C5 C18 111.4(2) . . ?
N1 C5 C19 110.90(19) . . ?
C4 C5 C19 111.6(2) . . ?
C18 C5 C4 111.7(2) . . ?
C18 C5 C19 108.7(2) . . ?
C7 C6 N1 120.4(2) . . ?
C7 C6 C11 121.5(2) . . ?
C11 C6 N1 118.1(2) . . ?
C6 C7 C23 123.4(2) . . ?
C8 C7 C6 117.7(2) . . ?
C8 C7 C23 118.7(2) . . ?
C7 C8 H8 119.2 . . ?
C9 C8 C7 121.5(2) . . ?
C9 C8 H8 119.2 . . ?
C8 C9 H9 120.0 . . ?
C8 C9 C10 119.9(2) . . ?
C10 C9 H9 120.0 . . ?
C9 C10 H10 119.3 . . ?
C9 C10 C11 121.3(2) . . ?
C11 C10 H10 119.3 . . ?
C6 C11 C20 122.4(2) . . ?
C10 C11 C6 117.7(2) . . ?
C10 C11 C20 119.7(2) . . ?
N2 C12 H12A 109.5 . . ?
N2 C12 H12B 109.5 . . ?
N2 C12 H12C 109.5 . . ?
H12A C12 H12B 109.5 . . ?
H12A C12 H12C 109.5 . . ?
H12B C12 H12C 109.5 . . ?
N2 C13 H13A 109.5 . . ?
N2 C13 H13B 109.5 . . ?
N2 C13 H13C 109.5 . . ?
H13A C13 H13B 109.5 . . ?
H13A C13 H13C 109.5 . . ?
H13B C13 H13C 109.5 . . ?
C3 C14 H14A 108.3 . . ?
C3 C14 H14B 108.3 . . ?
H14A C14 H14B 107.4 . . ?
C15 C14 C3 115.9(2) . . ?
C15 C14 H14A 108.3 . . ?
C15 C14 H14B 108.3 . . ?
C14 C15 H15A 109.5 . . ?
C14 C15 H15B 109.5 . . ?
C14 C15 H15C 109.5 . . ?
H15A C15 H15B 109.5 . . ?
H15A C15 H15C 109.5 . . ?
H15B C15 H15C 109.5 . . ?
C3 C16 H16A 108.4 . . ?
C3 C16 H16B 108.4 . . ?
H16A C16 H16B 107.5 . . ?
C17 C16 C3 115.4(2) . . ?
C17 C16 H16A 108.4 . . ?
C17 C16 H16B 108.4 . . ?
C16 C17 H17A 109.5 . . ?
C16 C17 H17B 109.5 . . ?
C16 C17 H17C 109.5 . . ?
H17A C17 H17B 109.5 . . ?
H17A C17 H17C 109.5 . . ?
H17B C17 H17C 109.5 . . ?
C5 C18 H18A 109.5 . . ?
C5 C18 H18B 109.5 . . ?
C5 C18 H18C 109.5 . . ?
H18A C18 H18B 109.5 . . ?
H18A C18 H18C 109.5 . . ?
H18B C18 H18C 109.5 . . ?
C5 C19 H19A 109.5 . . ?
C5 C19 H19B 109.5 . . ?
C5 C19 H19C 109.5 . . ?
H19A C19 H19B 109.5 . . ?
H19A C19 H19C 109.5 . . ?
H19B C19 H19C 109.5 . . ?
C11 C20 H20 108.0 . . ?
C11 C20 C21 113.0(2) . . ?
C11 C20 C22 109.8(2) . . ?
C21 C20 H20 108.0 . . ?
C22 C20 H20 108.0 . . ?
C22 C20 C21 110.0(2) . . ?
C20 C21 H21A 109.5 . . ?
C20 C21 H21B 109.5 . . ?
C20 C21 H21C 109.5 . . ?
H21A C21 H21B 109.5 . . ?
H21A C21 H21C 109.5 . . ?
H21B C21 H21C 109.5 . . ?
C20 C22 H22A 109.5 . . ?
C20 C22 H22B 109.5 . . ?
C20 C22 H22C 109.5 . . ?
H22A C22 H22B 109.5 . . ?
H22A C22 H22C 109.5 . . ?
H22B C22 H22C 109.5 . . ?
C7 C23 H23 107.7 . . ?
C7 C23 C24 113.7(2) . . ?
C7 C23 C25 110.0(2) . . ?
C24 C23 H23 107.7 . . ?
C24 C23 C25 109.8(2) . . ?
C25 C23 H23 107.7 . . ?
C23 C24 H24A 109.5 . . ?
C23 C24 H24B 109.5 . . ?
C23 C24 H24C 109.5 . . ?
H24A C24 H24B 109.5 . . ?
H24A C24 H24C 109.5 . . ?
H24B C24 H24C 109.5 . . ?
C23 C25 H25A 109.5 . . ?
C23 C25 H25B 109.5 . . ?
C23 C25 H25C 109.5 . . ?
H25A C25 H25B 109.5 . . ?
H25A C25 H25C 109.5 . . ?
H25B C25 H25C 109.5 . . ?
C1' N1' C5' 114.64(19) . . ?
C1' N1' C6' 124.57(19) . . ?
C6' N1' C5' 120.79(18) . . ?
C2' N2' C12' 112.1(2) . . ?
C2' N2' C13' 110.9(2) . . ?
C13' N2' C12' 110.0(2) . . ?
N1' C1' C3' 109.6(2) . . ?
C2' C1' N1' 124.3(2) . . ?
C2' C1' C3' 126.0(2) . . ?
O1' C2' N2' 118.4(2) . . ?
O1' C2' C1' 122.2(2) . . ?
C1' C2' N2' 119.5(2) . . ?
C1' C3' C4' 103.5(2) . . ?
C1' C3' C14' 113.3(2) . . ?
C1' C3' C16' 108.7(2) . . ?
C14' C3' C4' 111.2(2) . . ?
C14' C3' C16' 110.1(2) . . ?
C16' C3' C4' 109.8(2) . . ?
C3' C4' H4'A 109.8 . . ?
C3' C4' H4'B 109.8 . . ?
H4'A C4' H4'B 108.2 . . ?
C5' C4' C3' 109.6(2) . . ?
C5' C4' H4'A 109.8 . . ?
C5' C4' H4'B 109.8 . . ?
N1' C5' C4' 102.61(18) . . ?
N1' C5' C18' 112.6(2) . . ?
N1' C5' C19' 111.6(2) . . ?
C18' C5' C4' 110.5(2) . . ?
C19' C5' C4' 112.5(2) . . ?
C19' C5' C18' 107.1(2) . . ?
C7' C6' N1' 118.8(2) . . ?
C11' C6' N1' 119.7(2) . . ?
C11' C6' C7' 121.5(2) . . ?
C6' C7' C23' 123.2(2) . . ?
C8' C7' C6' 118.0(2) . . ?
C8' C7' C23' 118.6(2) . . ?
C7' C8' H8' 119.5 . . ?
C9' C8' C7' 121.1(2) . . ?
C9' C8' H8' 119.5 . . ?
C8' C9' H9' 120.0 . . ?
C10' C9' C8' 119.9(2) . . ?
C10' C9' H9' 120.0 . . ?
C9' C10' H10' 119.3 . . ?
C9' C10' C11' 121.5(2) . . ?
C11' C10' H10' 119.3 . . ?
C6' C11' C20' 122.7(2) . . ?
C10' C11' C6' 117.8(2) . . ?
C10' C11' C20' 119.3(2) . . ?
N2' C12' H12D 109.5 . . ?
N2' C12' H12E 109.5 . . ?
N2' C12' H12F 109.5 . . ?
H12D C12' H12E 109.5 . . ?
H12D C12' H12F 109.5 . . ?
H12E C12' H12F 109.5 . . ?
N2' C13' H13D 109.5 . . ?
N2' C13' H13E 109.5 . . ?
N2' C13' H13F 109.5 . . ?
H13D C13' H13E 109.5 . . ?
H13D C13' H13F 109.5 . . ?
H13E C13' H13F 109.5 . . ?
C3' C14' H14C 108.5 . . ?
C3' C14' H14D 108.5 . . ?
H14C C14' H14D 107.5 . . ?
C15' C14' C3' 115.1(2) . . ?
C15' C14' H14C 108.5 . . ?
C15' C14' H14D 108.5 . . ?
C14' C15' H15D 109.5 . . ?
C14' C15' H15E 109.5 . . ?
C14' C15' H15F 109.5 . . ?
H15D C15' H15E 109.5 . . ?
H15D C15' H15F 109.5 . . ?
H15E C15' H15F 109.5 . . ?
C3' C16' H16C 108.1 . . ?
C3' C16' H16D 108.1 . . ?
H16C C16' H16D 107.3 . . ?
C17' C16' C3' 116.9(3) . . ?
C17' C16' H16C 108.1 . . ?
C17' C16' H16D 108.1 . . ?
C16' C17' H17D 109.5 . . ?
C16' C17' H17E 109.5 . . ?
C16' C17' H17F 109.5 . . ?
H17D C17' H17E 109.5 . . ?
H17D C17' H17F 109.5 . . ?
H17E C17' H17F 109.5 . . ?
C5' C18' H18D 109.5 . . ?
C5' C18' H18E 109.5 . . ?
C5' C18' H18F 109.5 . . ?
H18D C18' H18E 109.5 . . ?
H18D C18' H18F 109.5 . . ?
H18E C18' H18F 109.5 . . ?
C5' C19' H19D 109.5 . . ?
C5' C19' H19E 109.5 . . ?
C5' C19' H19F 109.5 . . ?
H19D C19' H19E 109.5 . . ?
H19D C19' H19F 109.5 . . ?
H19E C19' H19F 109.5 . . ?
C11' C20' H20' 107.9 . . ?
C11' C20' C21' 113.1(2) . . ?
C11' C20' C22' 110.7(2) . . ?
C21' C20' H20' 107.9 . . ?
C21' C20' C22' 109.2(2) . . ?
C22' C20' H20' 107.9 . . ?
C20' C21' H21D 109.5 . . ?
C20' C21' H21E 109.5 . . ?
C20' C21' H21F 109.5 . . ?
H21D C21' H21E 109.5 . . ?
H21D C21' H21F 109.5 . . ?
H21E C21' H21F 109.5 . . ?
C20' C22' H22D 109.5 . . ?
C20' C22' H22E 109.5 . . ?
C20' C22' H22F 109.5 . . ?
H22D C22' H22E 109.5 . . ?
H22D C22' H22F 109.5 . . ?
H22E C22' H22F 109.5 . . ?
C7' C23' H23' 107.8 . . ?
C7' C23' C24' 112.5(2) . . ?
C7' C23' C25' 111.3(2) . . ?
C24' C23' H23' 107.8 . . ?
C24' C23' C25' 109.5(2) . . ?
C25' C23' H23' 107.8 . . ?
C23' C24' H24D 109.5 . . ?
C23' C24' H24E 109.5 . . ?
C23' C24' H24F 109.5 . . ?
H24D C24' H24E 109.5 . . ?
H24D C24' H24F 109.5 . . ?
H24E C24' H24F 109.5 . . ?
C23' C25' H25D 109.5 . . ?
C23' C25' H25E 109.5 . . ?
C23' C25' H25F 109.5 . . ?
H25D C25' H25E 109.5 . . ?
H25D C25' H25F 109.5 . . ?
H25E C25' H25F 109.5 . . ?

loop_
_geom_bond_atom_site_label_1
_geom_bond_atom_site_label_2
_geom_bond_distance
_geom_bond_site_symmetry_2
_geom_bond_publ_flag
O1 C2 1.302(3) . ?
N1 C1 1.381(3) . ?
N1 C5 1.496(3) . ?
N1 C6 1.444(3) . ?
N2 C2 1.438(3) . ?
N2 C12 1.470(3) . ?
N2 C13 1.458(3) . ?
C1 C2 1.391(3) . ?
C1 C3 1.522(3) . ?
C3 C4 1.547(3) . ?
C3 C14 1.544(4) . ?
C3 C16 1.539(3) . ?
C4 H4A 0.9900 . ?
C4 H4B 0.9900 . ?
C4 C5 1.530(3) . ?
C5 C18 1.523(3) . ?
C5 C19 1.530(3) . ?
C6 C7 1.404(3) . ?
C6 C11 1.409(3) . ?
C7 C8 1.395(3) . ?
C7 C23 1.513(3) . ?
C8 H8 0.9500 . ?
C8 C9 1.376(4) . ?
C9 H9 0.9500 . ?
C9 C10 1.380(4) . ?
C10 H10 0.9500 . ?
C10 C11 1.395(3) . ?
C11 C20 1.516(4) . ?
C12 H12A 0.9800 . ?
C12 H12B 0.9800 . ?
C12 H12C 0.9800 . ?
C13 H13A 0.9800 . ?
C13 H13B 0.9800 . ?
C13 H13C 0.9800 . ?
C14 H14A 0.9900 . ?
C14 H14B 0.9900 . ?
C14 C15 1.522(3) . ?
C15 H15A 0.9800 . ?
C15 H15B 0.9800 . ?
C15 H15C 0.9800 . ?
C16 H16A 0.9900 . ?
C16 H16B 0.9900 . ?
C16 C17 1.515(4) . ?
C17 H17A 0.9800 . ?
C17 H17B 0.9800 . ?
C17 H17C 0.9800 . ?
C18 H18A 0.9800 . ?
C18 H18B 0.9800 . ?
C18 H18C 0.9800 . ?
C19 H19A 0.9800 . ?
C19 H19B 0.9800 . ?
C19 H19C 0.9800 . ?
C20 H20 1.0000 . ?
C20 C21 1.534(3) . ?
C20 C22 1.532(3) . ?
C21 H21A 0.9800 . ?
C21 H21B 0.9800 . ?
C21 H21C 0.9800 . ?
C22 H22A 0.9800 . ?
C22 H22B 0.9800 . ?
C22 H22C 0.9800 . ?
C23 H23 1.0000 . ?
C23 C24 1.526(4) . ?
C23 C25 1.534(3) . ?
C24 H24A 0.9800 . ?
C24 H24B 0.9800 . ?
C24 H24C 0.9800 . ?
C25 H25A 0.9800 . ?
C25 H25B 0.9800 . ?
C25 H25C 0.9800 . ?
O1' C2' 1.332(3) . ?
N1' C1' 1.384(3) . ?
N1' C5' 1.493(3) . ?
N1' C6' 1.443(3) . ?
N2' C2' 1.425(3) . ?
N2' C12' 1.464(3) . ?
N2' C13' 1.464(3) . ?
C1' C2' 1.371(3) . ?
C1' C3' 1.527(3) . ?
C3' C4' 1.551(3) . ?
C3' C14' 1.537(4) . ?
C3' C16' 1.544(4) . ?
C4' H4'A 0.9900 . ?
C4' H4'B 0.9900 . ?
C4' C5' 1.534(4) . ?
C5' C18' 1.525(4) . ?
C5' C19' 1.524(4) . ?
C6' C7' 1.404(3) . ?
C6' C11' 1.403(3) . ?
C7' C8' 1.394(3) . ?
C7' C23' 1.516(3) . ?
C8' H8' 0.9500 . ?
C8' C9' 1.383(3) . ?
C9' H9' 0.9500 . ?
C9' C10' 1.376(4) . ?
C10' H10' 0.9500 . ?
C10' C11' 1.394(3) . ?
C11' C20' 1.513(4) . ?
C12' H12D 0.9800 . ?
C12' H12E 0.9800 . ?
C12' H12F 0.9800 . ?
C13' H13D 0.9800 . ?
C13' H13E 0.9800 . ?
C13' H13F 0.9800 . ?
C14' H14C 0.9900 . ?
C14' H14D 0.9900 . ?
C14' C15' 1.511(4) . ?
C15' H15D 0.9800 . ?
C15' H15E 0.9800 . ?
C15' H15F 0.9800 . ?
C16' H16C 0.9900 . ?
C16' H16D 0.9900 . ?
C16' C17' 1.524(4) . ?
C17' H17D 0.9800 . ?
C17' H17E 0.9800 . ?
C17' H17F 0.9800 . ?
C18' H18D 0.9800 . ?
C18' H18E 0.9800 . ?
C18' H18F 0.9800 . ?
C19' H19D 0.9800 . ?
C19' H19E 0.9800 . ?
C19' H19F 0.9800 . ?
C20' H20' 1.0000 . ?
C20' C21' 1.527(4) . ?
C20' C22' 1.538(3) . ?
C21' H21D 0.9800 . ?
C21' H21E 0.9800 . ?
C21' H21F 0.9800 . ?
C22' H22D 0.9800 . ?
C22' H22E 0.9800 . ?
C22' H22F 0.9800 . ?
C23' H23' 1.0000 . ?
C23' C24' 1.525(3) . ?
C23' C25' 1.538(3) . ?
C24' H24D 0.9800 . ?
C24' H24E 0.9800 . ?
C24' H24F 0.9800 . ?
C25' H25D 0.9800 . ?
C25' H25E 0.9800 . ?
C25' H25F 0.9800 . ?

loop_
_geom_torsion_atom_site_label_1
_geom_torsion_atom_site_label_2
_geom_torsion_atom_site_label_3
_geom_torsion_atom_site_label_4
_geom_torsion
_geom_torsion_site_symmetry_1
_geom_torsion_site_symmetry_2
_geom_torsion_site_symmetry_3
_geom_torsion_site_symmetry_4
_geom_torsion_publ_flag
N1 C1 C2 O1 -3.8(4) . . . . ?
N1 C1 C2 N2 173.3(2) . . . . ?
N1 C1 C3 C4 5.2(3) . . . . ?
N1 C1 C3 C14 -112.6(2) . . . . ?
N1 C1 C3 C16 123.9(2) . . . . ?
N1 C6 C7 C8 -173.4(2) . . . . ?
N1 C6 C7 C23 12.5(3) . . . . ?
N1 C6 C11 C10 173.4(2) . . . . ?
N1 C6 C11 C20 -12.7(3) . . . . ?
C1 N1 C5 C4 -8.6(3) . . . . ?
C1 N1 C5 C18 -128.2(2) . . . . ?
C1 N1 C5 C19 110.6(2) . . . . ?
C1 N1 C6 C7 -84.1(3) . . . . ?
C1 N1 C6 C11 96.6(3) . . . . ?
C1 C3 C4 C5 -10.6(3) . . . . ?
C1 C3 C14 C15 -179.5(2) . . . . ?
C1 C3 C16 C17 -49.7(3) . . . . ?
C2 C1 C3 C4 -174.4(2) . . . . ?
C2 C1 C3 C14 67.8(3) . . . . ?
C2 C1 C3 C16 -55.7(3) . . . . ?
C3 C1 C2 O1 175.8(2) . . . . ?
C3 C1 C2 N2 -7.1(4) . . . . ?
C3 C4 C5 N1 11.6(3) . . . . ?
C3 C4 C5 C18 131.0(2) . . . . ?
C3 C4 C5 C19 -107.1(2) . . . . ?
C4 C3 C14 C15 67.8(3) . . . . ?
C4 C3 C16 C17 64.8(3) . . . . ?
C5 N1 C1 C2 -178.2(2) . . . . ?
C5 N1 C1 C3 2.2(3) . . . . ?
C5 N1 C6 C7 88.2(3) . . . . ?
C5 N1 C6 C11 -91.1(3) . . . . ?
C6 N1 C1 C2 -5.4(4) . . . . ?
C6 N1 C1 C3 174.9(2) . . . . ?
C6 N1 C5 C4 178.2(2) . . . . ?
C6 N1 C5 C18 58.7(3) . . . . ?
C6 N1 C5 C19 -62.6(3) . . . . ?
C6 C7 C8 C9 -1.6(4) . . . . ?
C6 C7 C23 C24 -130.1(2) . . . . ?
C6 C7 C23 C25 106.3(3) . . . . ?
C6 C11 C20 C21 131.7(2) . . . . ?
C6 C11 C20 C22 -105.1(3) . . . . ?
C7 C6 C11 C10 -5.9(3) . . . . ?
C7 C6 C11 C20 168.1(2) . . . . ?
C7 C8 C9 C10 -2.5(4) . . . . ?
C8 C7 C23 C24 55.8(3) . . . . ?
C8 C7 C23 C25 -67.8(3) . . . . ?
C8 C9 C10 C11 2.5(4) . . . . ?
C9 C10 C11 C6 1.6(4) . . . . ?
C9 C10 C11 C20 -172.5(2) . . . . ?
C10 C11 C20 C21 -54.5(3) . . . . ?
C10 C11 C20 C22 68.7(3) . . . . ?
C11 C6 C7 C8 5.9(4) . . . . ?
C11 C6 C7 C23 -168.3(2) . . . . ?
C12 N2 C2 O1 61.6(3) . . . . ?
C12 N2 C2 C1 -115.7(2) . . . . ?
C13 N2 C2 O1 -60.5(3) . . . . ?
C13 N2 C2 C1 122.2(2) . . . . ?
C14 C3 C4 C5 105.6(2) . . . . ?
C14 C3 C16 C17 -172.0(2) . . . . ?
C16 C3 C4 C5 -131.2(2) . . . . ?
C16 C3 C14 C15 -54.9(3) . . . . ?
C23 C7 C8 C9 172.8(2) . . . . ?
N1' C1' C2' O1' 1.5(4) . . . . ?
N1' C1' C2' N2' -178.7(2) . . . . ?
N1' C1' C3' C4' -3.0(3) . . . . ?
N1' C1' C3' C14' -123.6(2) . . . . ?
N1' C1' C3' C16' 113.7(2) . . . . ?
N1' C6' C7' C8' -175.7(2) . . . . ?
N1' C6' C7' C23' 9.4(3) . . . . ?
N1' C6' C11' C10' 175.5(2) . . . . ?
N1' C6' C11' C20' -10.0(3) . . . . ?
C1' N1' C5' C4' -1.8(3) . . . . ?
C1' N1' C5' C18' -120.5(2) . . . . ?
C1' N1' C5' C19' 118.9(2) . . . . ?
C1' N1' C6' C7' -89.2(3) . . . . ?
C1' N1' C6' C11' 90.7(3) . . . . ?
C1' C3' C4' C5' 1.9(3) . . . . ?
C1' C3' C14' C15' 53.1(3) . . . . ?
C1' C3' C16' C17' -176.9(2) . . . . ?
C2' C1' C3' C4' -180.0(3) . . . . ?
C2' C1' C3' C14' 59.4(3) . . . . ?
C2' C1' C3' C16' -63.3(3) . . . . ?
C3' C1' C2' O1' 178.1(2) . . . . ?
C3' C1' C2' N2' -2.1(4) . . . . ?
C3' C4' C5' N1' -0.3(3) . . . . ?
C3' C4' C5' C18' 120.0(3) . . . . ?
C3' C4' C5' C19' -120.4(3) . . . . ?
C4' C3' C14' C15' -63.1(3) . . . . ?
C4' C3' C16' C17' -64.3(3) . . . . ?
C5' N1' C1' C2' -179.8(2) . . . . ?
C5' N1' C1' C3' 3.1(3) . . . . ?
C5' N1' C6' C7' 91.6(3) . . . . ?
C5' N1' C6' C11' -88.5(3) . . . . ?
C6' N1' C1' C2' 1.0(4) . . . . ?
C6' N1' C1' C3' -176.1(2) . . . . ?
C6' N1' C5' C4' 177.5(2) . . . . ?
C6' N1' C5' C18' 58.7(3) . . . . ?
C6' N1' C5' C19' -61.8(3) . . . . ?
C6' C7' C8' C9' -0.9(3) . . . . ?
C6' C7' C23' C24' -130.1(3) . . . . ?
C6' C7' C23' C25' 106.6(3) . . . . ?
C6' C11' C20' C21' 132.6(2) . . . . ?
C6' C11' C20' C22' -104.5(3) . . . . ?
C7' C6' C11' C10' -4.6(3) . . . . ?
C7' C6' C11' C20' 169.9(2) . . . . ?
C7' C8' C9' C10' -2.3(4) . . . . ?
C8' C7' C23' C24' 55.0(3) . . . . ?
C8' C7' C23' C25' -68.3(3) . . . . ?
C8' C9' C10' C11' 2.0(4) . . . . ?
C9' C10' C11' C6' 1.4(3) . . . . ?
C9' C10' C11' C20' -173.4(2) . . . . ?
C10' C11' C20' C21' -53.0(3) . . . . ?
C10' C11' C20' C22' 70.0(3) . . . . ?
C11' C6' C7' C8' 4.4(3) . . . . ?
C11' C6' C7' C23' -170.5(2) . . . . ?
C12' N2' C2' O1' 65.2(3) . . . . ?
C12' N2' C2' C1' -114.6(3) . . . . ?
C13' N2' C2' O1' -58.2(3) . . . . ?
C13' N2' C2' C1' 122.0(3) . . . . ?
C14' C3' C4' C5' 123.9(3) . . . . ?
C14' C3' C16' C17' 58.5(3) . . . . ?
C16' C3' C4' C5' -114.0(3) . . . . ?
C16' C3' C14' C15' 174.9(2) . . . . ?
C23' C7' C8' C9' 174.2(2) . . . . ?
